data_1554358
loop_
_publ_author_name
'Cheng, Yuyu'
'Fang, Zhiqiang'
'Li, Wenjun'
'Li, Pengfei'

_publ_section_title
;
 Phosphine-mediated enantioselective [4 + 1] annulations between
 ortho-quinone methides and Morita--Baylis--Hillman carbonates
;
_journal_issue 18
_journal_name_full 'Organic Chemistry Frontiers'
_journal_page_first 2728
_journal_paper_doi 10.1039/C8QO00487K
_journal_volume 5
_journal_year 2018
_chemical_absolute_configuration ad
_chemical_formula_moiety 'C20 H22 O5'
_chemical_formula_sum 'C20 H22 O5'
_chemical_formula_weight 342.37
_space_group_crystal_system monoclinic
_space_group_IT_number 4
_space_group_name_Hall 'P 2yb'
_space_group_name_H-M_alt 'P 1 21 1'
_atom_sites_solution_hydrogens geom
_atom_sites_solution_primary dual
_audit_creation_date 2018-04-14
_audit_creation_method
;
Olex2 1.2
(compiled 2018.04.03 svn.r3497 for OlexSys, GUI svn.r5486)
;
_audit_update_record
;
2018-04-17 deposited with the CCDC.
2018-08-15 downloaded from the CCDC.
;
_cell_angle_alpha 90
_cell_angle_beta 93.360(3)
_cell_angle_gamma 90
_cell_formula_units_Z 2
_cell_length_a 12.8740(5)
_cell_length_b 4.9000(2)
_cell_length_c 13.9299(6)
_cell_measurement_reflns_used 5245
_cell_measurement_temperature 100
_cell_measurement_theta_max 68.38
_cell_measurement_theta_min 3.18
_cell_volume 877.22(6)
_computing_cell_refinement 'SAINT v8.37A (Bruker, 2015)'
_computing_data_reduction 'SAINT v8.37A (Bruker, 2015)'
_computing_molecular_graphics 'Olex2 (Dolomanov et al., 2009)'
_computing_publication_material 'Olex2 (Dolomanov et al., 2009)'
_computing_structure_refinement 'XL (Sheldrick, 2008)'
_computing_structure_solution 'ShelXT (Sheldrick, 2015)'
_diffrn_ambient_temperature 100
_diffrn_detector 'Bruker PHOTO 100 area detector'
_diffrn_detector_area_resol_mean 7.9
_diffrn_detector_type 'CCD area detector'
_diffrn_measured_fraction_theta_full 0.987
_diffrn_measured_fraction_theta_max 0.985
_diffrn_measurement_device 'three-circle diffractometer'
_diffrn_measurement_device_type 'Bruker PHOTO 100 area detector'
_diffrn_measurement_method '\w and \f scans'
_diffrn_radiation_monochromator 'mirror optics'
_diffrn_radiation_probe x-ray
_diffrn_radiation_type CuK\a
_diffrn_radiation_wavelength 1.54178
_diffrn_reflns_av_R_equivalents 0.0527
_diffrn_reflns_av_unetI/netI 0.0561
_diffrn_reflns_Laue_measured_fraction_full 0.987
_diffrn_reflns_Laue_measured_fraction_max 0.985
_diffrn_reflns_limit_h_max 15
_diffrn_reflns_limit_h_min -15
_diffrn_reflns_limit_k_max 5
_diffrn_reflns_limit_k_min -5
_diffrn_reflns_limit_l_max 16
_diffrn_reflns_limit_l_min -16
_diffrn_reflns_number 8859
_diffrn_reflns_point_group_measured_fraction_full 0.983
_diffrn_reflns_point_group_measured_fraction_max 0.979
_diffrn_reflns_theta_full 67.679
_diffrn_reflns_theta_max 68.987
_diffrn_reflns_theta_min 3.178
_diffrn_source 'microfocus sealed X-ray tube'
_diffrn_source_type 'Incoatec I\ms'
_diffrn_standards_number 0
_exptl_absorpt_coefficient_mu 0.760
_exptl_absorpt_correction_T_max 0.7531
_exptl_absorpt_correction_T_min 0.5238
_exptl_absorpt_correction_type multi-scan
_exptl_absorpt_process_details
'SADABS-2014/5 (Bruker,2014/5) was used for absorption correction. wR2(int) was 0.1126 before and 0.0664 after correction. The Ratio of minimum to maximum transmission is 0.6955. The \l/2 correction factor is Not present.'
_exptl_crystal_colour colourless
_exptl_crystal_colour_primary colourless
_exptl_crystal_density_diffrn 1.296
_exptl_crystal_description block
_exptl_crystal_F_000 364
_exptl_crystal_size_max 0.42
_exptl_crystal_size_mid 0.38
_exptl_crystal_size_min 0.37
_refine_diff_density_max 0.502
_refine_diff_density_min -0.231
_refine_diff_density_rms 0.054
_refine_ls_abs_structure_details
;
 Flack x determined using 1065 quotients [(I+)-(I-)]/[(I+)+(I-)]
 (Parsons, Flack and Wagner, Acta Cryst. B69 (2013) 249-259).
;
_refine_ls_abs_structure_Flack 0.1(5)
_refine_ls_extinction_coef 0.042(8)
_refine_ls_extinction_expression Fc^*^=kFc[1+0.001xFc^2^\l^3^/sin(2\q)]^-1/4^
_refine_ls_extinction_method 'SHELXL-2014/7 (Sheldrick 2014'
_refine_ls_goodness_of_fit_ref 1.048
_refine_ls_hydrogen_treatment constr
_refine_ls_matrix_type full
_refine_ls_number_parameters 248
_refine_ls_number_reflns 3178
_refine_ls_number_restraints 3
_refine_ls_restrained_S_all 1.055
_refine_ls_R_factor_all 0.0790
_refine_ls_R_factor_gt 0.0699
_refine_ls_shift/su_max 0.000
_refine_ls_shift/su_mean 0.000
_refine_ls_structure_factor_coef Fsqd
_refine_ls_weighting_details 'w=1/[\s^2^(Fo^2^)+(0.1120P)^2^+0.6051P] where P=(Fo^2^+2Fc^2^)/3'
_refine_ls_weighting_scheme calc
_refine_ls_wR_factor_gt 0.1821
_refine_ls_wR_factor_ref 0.1928
_reflns_Friedel_coverage 0.765
_reflns_Friedel_fraction_full 0.977
_reflns_Friedel_fraction_max 0.971
_reflns_number_gt 2799
_reflns_number_total 3178
_reflns_threshold_expression 'I > 2\s(I)'
_cod_data_source_file c8qo00487k2.cif
_cod_data_source_block cu_cxy0340_0m
_cod_database_code 1554358
_shelx_shelxl_version_number 2014/7
_shelx_space_group_comment
;
The symmetry employed for this shelxl refinement is uniquely defined
by the following loop, which should always be used as a source of
symmetry information in preference to the above space-group names.
They are only intended as comments.
;
_shelx_estimated_absorpt_t_max 0.766
_shelx_estimated_absorpt_t_min 0.741
_olex2_refinement_description
;
1. Fixed Uiso
 At 1.2 times of:
  All C(H) groups, All C(H,H) groups
 At 1.5 times of:
  All C(H,H,H) groups, All O(H) groups
2. Uiso/Uaniso restraints and constraints
Uanis(C15) = Uanis(C15A)
Uanis(C16) = Uanis(C16A)
Uanis(C17) = Uanis(C17A)
Uanis(C18) = Uanis(C18A)
Uanis(O19) = Uanis(O19A)
3. Others
 Sof(H6B)=Sof(O19A)=Sof(H19A)=Sof(C15A)=Sof(H15A)=Sof(C16A)=Sof(C17A)=
 Sof(H17C)=Sof(H17D)=Sof(C18A)=Sof(H18C)=Sof(H18D)=1-FVAR(1)
 Sof(H6A)=Sof(O19)=Sof(H19)=Sof(C15)=Sof(H15)=Sof(C16)=Sof(C17)=Sof(H17A)=
 Sof(H17B)=Sof(C18)=Sof(H18A)=Sof(H18B)=FVAR(1)
4.a Ternary CH refined with riding coordinates:
 C6(H6A), C6(H6B), C15(H15), C15A(H15A)
4.b Secondary CH2 refined with riding coordinates:
 C18(H18A,H18B), C18A(H18C,H18D)
4.c Aromatic/amide H refined with riding coordinates:
 C3(H3), C8(H8), C9(H9), C14(H14), C20(H20), C21(H21)
4.d X=CH2 refined with riding coordinates:
 C17(H17A,H17B), C17A(H17C,H17D)
4.e Idealised Me refined as rotating group:
 C1(H1A,H1B,H1C), C11(H11A,H11B,H11C), C13(H13A,H13B,H13C)
4.f Idealised tetrahedral OH refined as rotating group:
 O19(H19), O19A(H19A)
;
_olex2_submission_special_instructions 'No special instructions were received'

loop_
_space_group_symop_operation_xyz
'x, y, z'
'-x, y+1/2, -z'

loop_
_atom_site_label
_atom_site_type_symbol
_atom_site_fract_x
_atom_site_fract_y
_atom_site_fract_z
_atom_site_U_iso_or_equiv
_atom_site_adp_type
_atom_site_occupancy
_atom_site_site_symmetry_order
_atom_site_calc_flag
_atom_site_refinement_flags_posn
_atom_site_refinement_flags_occupancy
_atom_site_disorder_assembly
_atom_site_disorder_group
O1 O 0.1413(3) 0.4498(8) 0.3613(2) 0.0418(9) Uani 1 1 d . . . .
O2 O 0.6860(3) 0.2228(14) 0.8944(3) 0.0739(17) Uani 1 1 d . . . .
O3 O 0.2885(3) 0.7847(7) 0.4135(2) 0.0380(9) Uani 1 1 d . . . .
O4 O 0.1289(3) 0.1431(8) 0.6909(2) 0.0432(10) Uani 1 1 d . . . .
C1 C 0.0755(4) 0.2326(11) 0.3257(4) 0.0446(13) Uani 1 1 d . . . .
H1A H 0.1087 0.0570 0.3416 0.067 Uiso 1 1 calc GR . . .
H1B H 0.0643 0.2490 0.2557 0.067 Uiso 1 1 calc GR . . .
H1C H 0.0084 0.2431 0.3553 0.067 Uiso 1 1 calc GR . . .
C2 C 0.1702(3) 0.4480(10) 0.4576(3) 0.0320(10) Uani 1 1 d . . . .
C3 C 0.1263(3) 0.2792(11) 0.5235(4) 0.0363(11) Uani 1 1 d . . . .
H3 H 0.0711 0.1578 0.5050 0.044 Uiso 1 1 calc R . . .
C4 C 0.1667(4) 0.2955(10) 0.6183(3) 0.0336(11) Uani 1 1 d . . . .
C5 C 0.2463(3) 0.4643(9) 0.6473(3) 0.0315(10) Uani 1 1 d . . . .
C6 C 0.2696(4) 0.4304(9) 0.7544(3) 0.0320(10) Uani 1 1 d . . . .
H6A H 0.2398 0.5864 0.7899 0.038 Uiso 0.711(4) 1 calc R P A 1
H6B H 0.2470 0.6031 0.7852 0.038 Uiso 0.289(4) 1 calc R P A 2
C7 C 0.3831(4) 0.3869(10) 0.7879(3) 0.0342(11) Uani 1 1 d . . . .
C8 C 0.4480(4) 0.2273(13) 0.7366(4) 0.0503(14) Uani 1 1 d . . . .
H8 H 0.4225 0.1568 0.6761 0.060 Uiso 1 1 calc R . . .
C9 C 0.5494(4) 0.1646(16) 0.7695(4) 0.0560(16) Uani 1 1 d . . . .
H9 H 0.5914 0.0504 0.7326 0.067 Uiso 1 1 calc R . . .
C10 C 0.5878(4) 0.2680(15) 0.8548(4) 0.0491(15) Uani 1 1 d . . . .
C11 C 0.7505(5) 0.043(3) 0.8442(6) 0.097(3) Uani 1 1 d . . . .
H11A H 0.7120 -0.1245 0.8276 0.146 Uiso 1 1 calc GR . . .
H11B H 0.8126 -0.0018 0.8852 0.146 Uiso 1 1 calc GR . . .
H11C H 0.7714 0.1319 0.7853 0.146 Uiso 1 1 calc GR . . .
C12 C 0.2515(3) 0.6304(9) 0.4855(3) 0.0311(10) Uani 1 1 d . . . .
C13 C 0.3701(4) 0.9721(11) 0.4402(4) 0.0394(11) Uani 1 1 d . . . .
H13A H 0.3476 1.0934 0.4909 0.059 Uiso 1 1 calc GR . . .
H13B H 0.3867 1.0807 0.3840 0.059 Uiso 1 1 calc GR . . .
H13C H 0.4320 0.8707 0.4639 0.059 Uiso 1 1 calc GR . . .
C14 C 0.2894(4) 0.6360(9) 0.5811(3) 0.0334(10) Uani 1 1 d . . . .
H14 H 0.3444 0.7564 0.6009 0.040 Uiso 1 1 calc R . . .
C20 C 0.5241(5) 0.4345(19) 0.9071(4) 0.065(2) Uani 1 1 d . . . .
H20 H 0.5501 0.5105 0.9665 0.078 Uiso 1 1 calc R . . .
C21 C 0.4228(4) 0.4903(16) 0.8732(4) 0.0530(15) Uani 1 1 d . . . .
H21 H 0.3803 0.6028 0.9102 0.064 Uiso 1 1 calc R . . .
O19 O 0.0225(4) 0.3761(10) 0.9605(3) 0.0368(11) Uani 0.711(4) 1 d . P A 1
H19 H -0.0032 0.2276 0.9777 0.055 Uiso 0.711(4) 1 calc GR P A 1
C15 C 0.2051(12) 0.171(3) 0.7680(7) 0.028(2) Uani 0.711(4) 1 d . P A 1
H15 H 0.2529 0.0103 0.7672 0.034 Uiso 0.711(4) 1 calc R P A 1
C16 C 0.1545(6) 0.1730(15) 0.8623(5) 0.0266(13) Uani 0.711(4) 1 d . P A 1
C17 C 0.1967(5) 0.0379(15) 0.9372(5) 0.0375(15) Uani 0.711(4) 1 d . P A 1
H17A H 0.2595 -0.0610 0.9314 0.045 Uiso 0.711(4) 1 calc R P A 1
H17B H 0.1642 0.0399 0.9967 0.045 Uiso 0.711(4) 1 calc R P A 1
C18 C 0.0590(7) 0.3474(16) 0.8660(5) 0.0311(13) Uani 0.711(4) 1 d . P A 1
H18A H 0.0744 0.5308 0.8407 0.037 Uiso 0.711(4) 1 calc R P A 1
H18B H 0.0028 0.2666 0.8235 0.037 Uiso 0.711(4) 1 calc R P A 1
O19A O 0.0748(9) 0.355(2) 1.0265(9) 0.0368(11) Uani 0.289(4) 1 d . P A 2
H19A H 0.0582 0.5212 1.0240 0.055 Uiso 0.289(4) 1 calc GR P A 2
C15A C 0.193(4) 0.183(10) 0.792(3) 0.028(2) Uani 0.289(4) 1 d . P A 2
H15A H 0.2323 0.0158 0.8131 0.034 Uiso 0.289(4) 1 calc R P A 2
C16A C 0.1100(19) 0.257(4) 0.8598(13) 0.0266(13) Uani 0.289(4) 1 d . P A 2
C17A C 0.0095(15) 0.269(4) 0.8364(13) 0.0375(15) Uani 0.289(4) 1 d . P A 2
H17C H -0.0381 0.3080 0.8841 0.045 Uiso 0.289(4) 1 calc R P A 2
H17D H -0.0154 0.2388 0.7717 0.045 Uiso 0.289(4) 1 calc R P A 2
C18A C 0.1530(11) 0.301(3) 0.9576(10) 0.0311(13) Uani 0.289(4) 1 d . P A 2
H18C H 0.2018 0.4572 0.9576 0.037 Uiso 0.289(4) 1 calc R P A 2
H18D H 0.1933 0.1376 0.9788 0.037 Uiso 0.289(4) 1 calc R P A 2

loop_
_atom_site_aniso_label
_atom_site_aniso_U_11
_atom_site_aniso_U_22
_atom_site_aniso_U_33
_atom_site_aniso_U_23
_atom_site_aniso_U_13
_atom_site_aniso_U_12
O1 0.0456(19) 0.043(2) 0.0349(18) -0.0091(16) -0.0121(14) -0.0059(16)
O2 0.0359(19) 0.133(5) 0.051(2) 0.000(3) -0.0074(17) 0.005(3)
O3 0.0486(19) 0.0274(17) 0.0366(17) 0.0048(14) -0.0087(14) -0.0050(15)
O4 0.0462(18) 0.049(2) 0.0352(18) -0.0112(17) 0.0080(15) -0.0251(18)
C1 0.045(3) 0.037(3) 0.049(3) -0.012(2) -0.015(2) -0.002(2)
C2 0.035(2) 0.028(2) 0.033(2) -0.0092(19) -0.0047(18) 0.0038(19)
C3 0.031(2) 0.036(3) 0.042(3) -0.016(2) 0.0004(19) -0.010(2)
C4 0.033(2) 0.032(2) 0.036(2) -0.009(2) 0.0026(19) -0.0028(19)
C5 0.034(2) 0.023(2) 0.036(2) -0.006(2) -0.0050(19) -0.0023(19)
C6 0.035(2) 0.023(2) 0.037(2) -0.0001(19) -0.0033(19) -0.0058(18)
C7 0.035(2) 0.033(2) 0.034(2) 0.0052(19) -0.0061(19) -0.0110(19)
C8 0.043(3) 0.051(4) 0.055(3) -0.016(3) -0.010(2) 0.001(2)
C9 0.038(3) 0.073(4) 0.056(3) -0.008(3) -0.001(2) 0.000(3)
C10 0.032(2) 0.079(4) 0.037(3) 0.007(3) -0.001(2) -0.003(3)
C11 0.032(3) 0.176(11) 0.083(5) -0.027(6) 0.001(3) 0.017(5)
C12 0.036(2) 0.021(2) 0.035(2) -0.0036(19) -0.0039(18) 0.0008(19)
C13 0.046(3) 0.027(2) 0.044(3) 0.004(2) -0.005(2) -0.005(2)
C14 0.040(2) 0.020(2) 0.039(2) -0.0001(19) -0.0081(19) -0.0035(19)
C20 0.045(3) 0.110(6) 0.039(3) -0.014(4) -0.015(2) 0.004(4)
C21 0.044(3) 0.082(4) 0.032(3) -0.011(3) -0.003(2) 0.002(3)
O19 0.043(2) 0.031(2) 0.038(2) 0.005(2) 0.0154(18) 0.0047(19)
C15 0.031(5) 0.027(3) 0.027(7) -0.001(5) 0.001(5) -0.003(3)
C16 0.026(3) 0.022(3) 0.032(3) 0.003(3) 0.003(3) -0.002(3)
C17 0.039(3) 0.042(4) 0.031(3) 0.006(3) 0.001(3) 0.013(3)
C18 0.029(3) 0.032(3) 0.032(3) 0.007(3) 0.004(3) 0.003(3)
O19A 0.043(2) 0.031(2) 0.038(2) 0.005(2) 0.0154(18) 0.0047(19)
C15A 0.031(5) 0.027(3) 0.027(7) -0.001(5) 0.001(5) -0.003(3)
C16A 0.026(3) 0.022(3) 0.032(3) 0.003(3) 0.003(3) -0.002(3)
C17A 0.039(3) 0.042(4) 0.031(3) 0.006(3) 0.001(3) 0.013(3)
C18A 0.029(3) 0.032(3) 0.032(3) 0.007(3) 0.004(3) 0.003(3)

loop_
_atom_type_symbol
_atom_type_description
_atom_type_scat_dispersion_real
_atom_type_scat_dispersion_imag
_atom_type_scat_source
C C 0.0181 0.0091 'International Tables Vol C Tables 4.2.6.8 and 6.1.1.4'
H H 0.0000 0.0000 'International Tables Vol C Tables 4.2.6.8 and 6.1.1.4'
O O 0.0492 0.0322 'International Tables Vol C Tables 4.2.6.8 and 6.1.1.4'

loop_
_geom_angle_atom_site_label_1
_geom_angle_atom_site_label_2
_geom_angle_atom_site_label_3
_geom_angle
C2 O1 C1 117.1(4)
C10 O2 C11 117.1(5)
C12 O3 C13 116.6(4)
C4 O4 C15 104.3(6)
C4 O4 C15A 113.5(17)
O1 C1 H1A 109.5
O1 C1 H1B 109.5
O1 C1 H1C 109.5
H1A C1 H1B 109.5
H1A C1 H1C 109.5
H1B C1 H1C 109.5
O1 C2 C3 123.8(4)
O1 C2 C12 114.8(4)
C3 C2 C12 121.4(4)
C2 C3 H3 121.6
C2 C3 C4 116.8(4)
C4 C3 H3 121.6
O4 C4 C3 122.6(4)
C5 C4 O4 114.0(4)
C5 C4 C3 123.3(5)
C4 C5 C6 109.1(4)
C4 C5 C14 119.7(4)
C14 C5 C6 131.1(4)
C5 C6 H6A 110.2
C5 C6 H6B 106.5
C5 C6 C7 116.7(4)
C5 C6 C15 97.8(5)
C5 C6 C15A 107.7(15)
C7 C6 H6A 110.2
C7 C6 H6B 106.5
C7 C6 C15 111.3(7)
C7 C6 C15A 112.3(17)
C15 C6 H6A 110.2
C15A C6 H6B 106.5
C8 C7 C6 121.4(4)
C21 C7 C6 121.3(5)
C21 C7 C8 117.2(5)
C7 C8 H8 118.6
C7 C8 C9 122.7(5)
C9 C8 H8 118.6
C8 C9 H9 120.3
C10 C9 C8 119.4(6)
C10 C9 H9 120.3
O2 C10 C20 116.3(5)
C9 C10 O2 124.9(6)
C9 C10 C20 118.8(5)
O2 C11 H11A 109.5
O2 C11 H11B 109.5
O2 C11 H11C 109.5
H11A C11 H11B 109.5
H11A C11 H11C 109.5
H11B C11 H11C 109.5
O3 C12 C2 115.6(4)
O3 C12 C14 125.1(4)
C14 C12 C2 119.2(4)
O3 C13 H13A 109.5
O3 C13 H13B 109.5
O3 C13 H13C 109.5
H13A C13 H13B 109.5
H13A C13 H13C 109.5
H13B C13 H13C 109.5
C5 C14 C12 119.5(4)
C5 C14 H14 120.3
C12 C14 H14 120.3
C10 C20 H20 119.8
C21 C20 C10 120.5(5)
C21 C20 H20 119.8
C7 C21 C20 121.4(6)
C7 C21 H21 119.3
C20 C21 H21 119.3
C18 O19 H19 109.5
O4 C15 C6 110.0(9)
O4 C15 H15 108.3
O4 C15 C16 110.3(10)
C6 C15 H15 108.3
C16 C15 C6 111.7(9)
C16 C15 H15 108.3
C15 C16 C18 115.6(8)
C17 C16 C15 120.5(9)
C17 C16 C18 123.8(6)
C16 C17 H17A 120.0
C16 C17 H17B 120.0
H17A C17 H17B 120.0
O19 C18 C16 113.7(6)
O19 C18 H18A 108.8
O19 C18 H18B 108.8
C16 C18 H18A 108.8
C16 C18 H18B 108.8
H18A C18 H18B 107.7
C18A O19A H19A 109.5
O4 C15A C6 95(2)
O4 C15A H15A 112.5
C6 C15A H15A 112.5
C16A C15A O4 104(3)
C16A C15A C6 119(3)
C16A C15A H15A 112.5
C17A C16A C15A 125(2)
C17A C16A C18A 123(2)
C18A C16A C15A 112(3)
C16A C17A H17C 120.0
C16A C17A H17D 120.0
H17C C17A H17D 120.0
O19A C18A H18C 108.8
O19A C18A H18D 108.8
C16A C18A O19A 113.9(15)
C16A C18A H18C 108.8
C16A C18A H18D 108.8
H18C C18A H18D 107.7

loop_
_geom_bond_atom_site_label_1
_geom_bond_atom_site_label_2
_geom_bond_distance
O1 C1 1.431(6)
O1 C2 1.371(5)
O2 C10 1.368(6)
O2 C11 1.422(10)
O3 C12 1.364(6)
O3 C13 1.428(6)
O4 C4 1.368(6)
O4 C15 1.419(16)
O4 C15A 1.60(4)
C1 H1A 0.9800
C1 H1B 0.9800
C1 H1C 0.9800
C2 C3 1.381(7)
C2 C12 1.414(6)
C3 H3 0.9500
C3 C4 1.394(7)
C4 C5 1.360(6)
C5 C6 1.514(6)
C5 C14 1.387(7)
C6 H6A 1.0000
C6 H6B 1.0000
C6 C7 1.523(6)
C6 C15 1.535(17)
C6 C15A 1.67(5)
C7 C8 1.374(8)
C7 C21 1.363(7)
C8 H8 0.9500
C8 C9 1.393(8)
C9 H9 0.9500
C9 C10 1.358(8)
C10 C20 1.393(9)
C11 H11A 0.9800
C11 H11B 0.9800
C11 H11C 0.9800
C12 C14 1.391(6)
C13 H13A 0.9800
C13 H13B 0.9800
C13 H13C 0.9800
C14 H14 0.9500
C20 H20 0.9500
C20 C21 1.388(8)
C21 H21 0.9500
O19 H19 0.8400
O19 C18 1.430(8)
C15 H15 1.0000
C15 C16 1.500(10)
C16 C17 1.325(10)
C16 C18 1.501(9)
C17 H17A 0.9500
C17 H17B 0.9500
C18 H18A 0.9900
C18 H18B 0.9900
O19A H19A 0.8400
O19A C18A 1.456(18)
C15A H15A 1.0000
C15A C16A 1.50(4)
C16A C17A 1.32(3)
C16A C18A 1.46(2)
C17A H17C 0.9500
C17A H17D 0.9500
C18A H18C 0.9900
C18A H18D 0.9900

loop_
_geom_torsion_atom_site_label_1
_geom_torsion_atom_site_label_2
_geom_torsion_atom_site_label_3
_geom_torsion_atom_site_label_4
_geom_torsion
O1 C2 C3 C4 177.9(4)
O1 C2 C12 O3 1.0(6)
O1 C2 C12 C14 -177.4(4)
O2 C10 C20 C21 -179.5(7)
O3 C12 C14 C5 -178.7(4)
O4 C4 C5 C6 0.1(5)
O4 C4 C5 C14 -178.0(4)
O4 C15 C16 C17 138.5(9)
O4 C15 C16 C18 -44.8(13)
O4 C15A C16A C17A 3(4)
O4 C15A C16A C18A 179.8(19)
C1 O1 C2 C3 -11.3(7)
C1 O1 C2 C12 167.3(4)
C2 C3 C4 O4 178.8(4)
C2 C3 C4 C5 -0.8(7)
C2 C12 C14 C5 -0.5(7)
C3 C2 C12 O3 179.7(4)
C3 C2 C12 C14 1.3(7)
C3 C4 C5 C6 179.7(5)
C3 C4 C5 C14 1.6(7)
C4 O4 C15 C6 21.9(8)
C4 O4 C15 C16 145.5(9)
C4 O4 C15A C6 5(2)
C4 O4 C15A C16A 127(2)
C4 C5 C6 C7 130.8(4)
C4 C5 C6 C15 12.2(7)
C4 C5 C6 C15A 3.6(16)
C4 C5 C14 C12 -0.9(7)
C5 C6 C7 C8 -39.0(7)
C5 C6 C7 C21 145.3(5)
C5 C6 C15 O4 -20.8(8)
C5 C6 C15 C16 -143.6(9)
C5 C6 C15A O4 -5(2)
C5 C6 C15A C16A -114(3)
C6 C5 C14 C12 -178.6(5)
C6 C7 C8 C9 -174.3(6)
C6 C7 C21 C20 175.3(6)
C6 C15 C16 C17 -98.9(11)
C6 C15 C16 C18 77.8(12)
C6 C15A C16A C17A 107(3)
C6 C15A C16A C18A -76(4)
C7 C6 C15 O4 -143.4(7)
C7 C6 C15 C16 93.8(10)
C7 C6 C15A O4 -134.8(15)
C7 C6 C15A C16A 116(3)
C7 C8 C9 C10 -1.3(10)
C8 C7 C21 C20 -0.6(10)
C8 C9 C10 O2 -179.6(6)
C8 C9 C10 C20 0.0(11)
C9 C10 C20 C21 0.9(11)
C10 C20 C21 C7 -0.6(12)
C11 O2 C10 C9 -3.2(11)
C11 O2 C10 C20 177.2(8)
C12 C2 C3 C4 -0.7(7)
C13 O3 C12 C2 179.5(4)
C13 O3 C12 C14 -2.2(6)
C14 C5 C6 C7 -51.3(7)
C14 C5 C6 C15 -169.9(7)
C14 C5 C6 C15A -178.6(16)
C21 C7 C8 C9 1.5(9)
C15 O4 C4 C3 166.7(7)
C15 O4 C4 C5 -13.7(8)
C15 C6 C7 C8 72.0(6)
C15 C6 C7 C21 -103.7(6)
C15 C16 C18 O19 -171.0(9)
C17 C16 C18 O19 5.5(10)
C15A O4 C4 C3 176.3(17)
C15A O4 C4 C5 -4.0(18)
C15A C6 C7 C8 85.9(14)
C15A C6 C7 C21 -89.8(14)
C15A C16A C18A O19A -176(2)
C17A C16A C18A O19A 1(3)
